data_4067220
loop_
_publ_author_name
'Jin, Zhong'
'Qiu, Ling-Ling'
'Li, Yan-Qing'
'Song, Hai-Bin'
'Fang, Jian-Xin'

_publ_section_title
;
 Insight into the Steric and Electronic Effects of Ancillary Ligands:
 Synthesis and Structure&#x2212;Reactivity Relationship of Well-Defined,
 Air- and Moisture-Stable (NHC)Pd(sal)Cl Complexes (sal = Salicylaldimine)
;
_journal_issue 23
_journal_name_full Organometallics
_journal_page_first 6578
_journal_paper_doi 10.1021/om100906n
_journal_volume 29
_journal_year 2010
_chemical_formula_moiety 'C43 H52 Cl N3 O Pd'
_chemical_formula_sum 'C43 H52 Cl N3 O Pd'
_chemical_formula_weight 768.73
_chemical_name_systematic
; 
 ? 
;
_space_group_IT_number 11
_symmetry_cell_setting monoclinic
_symmetry_space_group_name_Hall '-P 2yb'
_symmetry_space_group_name_H-M 'P 1 21/m 1'
_atom_sites_solution_hydrogens geom
_atom_sites_solution_primary direct
_atom_sites_solution_secondary difmap
_audit_creation_method SHELXL-97
_audit_update_record
;
2010-09-19 # Formatted by publCIF
;
_cell_angle_alpha 90.00
_cell_angle_beta 98.818(5)
_cell_angle_gamma 90.00
_cell_formula_units_Z 2
_cell_length_a 10.455(4)
_cell_length_b 17.283(6)
_cell_length_c 11.175(4)
_cell_measurement_reflns_used 6933
_cell_measurement_temperature 113(2)
_cell_measurement_theta_max 27.90
_cell_measurement_theta_min 1.80
_cell_volume 1995.4(13)
_computing_cell_refinement 'CrystalClear-SM Expert 2.0 r2'
_computing_data_collection 'CrystalClear-SM Expert 2.0 r2 (Rigaku, 2009)'
_computing_data_reduction 'CrystalClear-SM Expert 2.0 r2'
_computing_molecular_graphics 'CrystalStructure 4.0'
_computing_publication_material 'CrystalStructure 4.0 (Rigaku, 2009)'
_computing_structure_refinement 'SHELXL-97 (Sheldrick, 2008)'
_computing_structure_solution 'SHELXS-97 (Sheldrick, 2008)'
_diffrn_ambient_temperature 113(2)
_diffrn_measured_fraction_theta_full 0.999
_diffrn_measured_fraction_theta_max 0.999
_diffrn_measurement_device_type 'Rigaku Saturn724 CCD camera'
_diffrn_measurement_method \w
_diffrn_radiation_monochromator multilayer
_diffrn_radiation_source 'rotating anode'
_diffrn_radiation_type MoK\a
_diffrn_radiation_wavelength 0.71075
_diffrn_reflns_av_R_equivalents 0.0357
_diffrn_reflns_av_sigmaI/netI 0.0415
_diffrn_reflns_limit_h_max 11
_diffrn_reflns_limit_h_min -13
_diffrn_reflns_limit_k_max 22
_diffrn_reflns_limit_k_min -22
_diffrn_reflns_limit_l_max 14
_diffrn_reflns_limit_l_min -13
_diffrn_reflns_number 18636
_diffrn_reflns_theta_full 27.88
_diffrn_reflns_theta_max 27.88
_diffrn_reflns_theta_min 1.84
_exptl_absorpt_coefficient_mu 0.567
_exptl_absorpt_correction_T_max 0.9148
_exptl_absorpt_correction_T_min 0.8854
_exptl_absorpt_correction_type multi-scan
_exptl_absorpt_process_details CrystalClear
_exptl_crystal_colour colorless
_exptl_crystal_density_diffrn 1.279
_exptl_crystal_density_method 'not measured'
_exptl_crystal_description prism
_exptl_crystal_F_000 804
_exptl_crystal_size_max 0.22
_exptl_crystal_size_mid 0.18
_exptl_crystal_size_min 0.16
_refine_diff_density_max 0.824
_refine_diff_density_min -0.554
_refine_diff_density_rms 0.076
_refine_ls_extinction_method none
_refine_ls_goodness_of_fit_ref 1.025
_refine_ls_hydrogen_treatment constr
_refine_ls_matrix_type full
_refine_ls_number_parameters 250
_refine_ls_number_reflns 4917
_refine_ls_number_restraints 0
_refine_ls_restrained_S_all 1.025
_refine_ls_R_factor_all 0.0373
_refine_ls_R_factor_gt 0.0301
_refine_ls_shift/su_max 0.001
_refine_ls_shift/su_mean 0.000
_refine_ls_structure_factor_coef Fsqd
_refine_ls_weighting_details 'calc w=1/[\s^2^(Fo^2^)+(0.0385P)^2^+0.0000P] where P=(Fo^2^+2Fc^2^)/3'
_refine_ls_weighting_scheme calc
_refine_ls_wR_factor_gt 0.0660
_refine_ls_wR_factor_ref 0.0686
_reflns_number_gt 4294
_reflns_number_total 4917
_reflns_threshold_expression >2sigma(I)
_cod_data_source_file om100906n_si_001.cif
_cod_data_source_block 1b
_cod_database_code 4067220

loop_
_symmetry_equiv_pos_as_xyz
'x, y, z'
'-x, y+1/2, -z'
'-x, -y, -z'
'x, -y-1/2, z'

loop_
_atom_site_label
_atom_site_type_symbol
_atom_site_fract_x
_atom_site_fract_y
_atom_site_fract_z
_atom_site_U_iso_or_equiv
_atom_site_adp_type
_atom_site_occupancy
_atom_site_symmetry_multiplicity
_atom_site_calc_flag
_atom_site_refinement_flags
Pd1 Pd 0.550386(19) 0.2500 0.833005(15) 0.01268(6) Uani 1 2 d S
Cl1 Cl 0.52542(7) 0.2500 0.62681(5) 0.02759(15) Uani 1 2 d S
O1 O 0.58742(18) 0.2500 1.01481(14) 0.0218(4) Uani 1 2 d S
N1 N 0.3550(2) 0.2500 0.83470(17) 0.0133(4) Uani 1 2 d S
N2 N 0.81188(14) 0.31225(7) 0.80718(11) 0.0142(3) Uani 1 1 d .
C1 C 0.2689(2) 0.2500 0.7208(2) 0.0147(5) Uani 1 2 d S
C2 C 0.23180(19) 0.32035(10) 0.66535(15) 0.0208(4) Uani 1 1 d .
C3 C 0.1509(2) 0.31870(11) 0.55431(15) 0.0262(4) Uani 1 1 d .
H3 H 0.1243 0.3662 0.5154 0.031 Uiso 1 1 calc R
C4 C 0.1081(3) 0.2500 0.4991(2) 0.0284(6) Uani 1 2 d S
C5 C 0.0139(3) 0.2500 0.3814(3) 0.0446(8) Uani 1 2 d S
H5A H 0.0081 0.3023 0.3469 0.054 Uiso 0.50 1 calc PR
H5B H -0.0717 0.2337 0.3972 0.054 Uiso 0.50 1 calc PR
H5C H 0.0444 0.2141 0.3241 0.054 Uiso 0.50 1 calc PR
C6 C 0.2818(3) 0.39497(10) 0.72246(18) 0.0378(6) Uani 1 1 d .
H6A H 0.2533 0.4004 0.8016 0.045 Uiso 1 1 calc R
H6B H 0.2481 0.4382 0.6702 0.045 Uiso 1 1 calc R
H6C H 0.3766 0.3951 0.7329 0.045 Uiso 1 1 calc R
C7 C 0.3022(3) 0.2500 0.9317(2) 0.0168(5) Uani 1 2 d S
H7 H 0.2103 0.2500 0.9203 0.020 Uiso 1 2 calc SR
C8 C 0.3663(3) 0.2500 1.0550(2) 0.0182(5) Uani 1 2 d S
C9 C 0.5022(3) 0.2500 1.0884(2) 0.0196(5) Uani 1 2 d S
C10 C 0.5503(3) 0.2500 1.2146(2) 0.0268(6) Uani 1 2 d S
H10 H 0.6412 0.2500 1.2406 0.032 Uiso 1 2 calc SR
C11 C 0.4684(3) 0.2500 1.2999(2) 0.0272(6) Uani 1 2 d S
H11 H 0.5038 0.2500 1.3834 0.033 Uiso 1 2 calc SR
C12 C 0.3349(3) 0.2500 1.2660(2) 0.0273(6) Uani 1 2 d S
H12 H 0.2791 0.2500 1.3257 0.033 Uiso 1 2 calc SR
C13 C 0.2850(3) 0.2500 1.1457(2) 0.0222(6) Uani 1 2 d S
H13 H 0.1938 0.2500 1.1222 0.027 Uiso 1 2 calc SR
C14 C 0.7369(2) 0.2500 0.82050(19) 0.0134(5) Uani 1 2 d S
C15 C 0.93282(17) 0.28877(10) 0.78428(14) 0.0188(4) Uani 1 1 d .
H15 H 1.0024 0.3215 0.7711 0.023 Uiso 1 1 calc R
C16 C 0.76794(17) 0.39139(9) 0.81606(15) 0.0173(4) Uani 1 1 d .
C17 C 0.72776(18) 0.43319(10) 0.70966(15) 0.0197(4) Uani 1 1 d .
C18 C 0.6784(2) 0.50730(10) 0.72258(17) 0.0266(4) Uani 1 1 d .
H18 H 0.6507 0.5375 0.6524 0.032 Uiso 1 1 calc R
C19 C 0.6689(2) 0.53744(11) 0.83458(18) 0.0312(5) Uani 1 1 d .
H19 H 0.6324 0.5873 0.8410 0.037 Uiso 1 1 calc R
C20 C 0.7124(2) 0.49543(10) 0.93802(17) 0.0304(5) Uani 1 1 d .
H20 H 0.7064 0.5173 1.0149 0.036 Uiso 1 1 calc R
C21 C 0.76483(19) 0.42165(10) 0.93207(15) 0.0217(4) Uani 1 1 d .
C22 C 0.7444(2) 0.40317(11) 0.58490(16) 0.0249(4) Uani 1 1 d .
H22 H 0.7577 0.3459 0.5907 0.030 Uiso 1 1 calc R
C23 C 0.6267(2) 0.41913(11) 0.48881(17) 0.0318(5) Uani 1 1 d .
H23A H 0.5490 0.3978 0.5156 0.038 Uiso 1 1 calc R
H23B H 0.6393 0.3948 0.4123 0.038 Uiso 1 1 calc R
H23C H 0.6163 0.4751 0.4770 0.038 Uiso 1 1 calc R
C24 C 0.8664(2) 0.43979(13) 0.54747(19) 0.0366(5) Uani 1 1 d .
H24A H 0.8557 0.4961 0.5423 0.044 Uiso 1 1 calc R
H24B H 0.8794 0.4194 0.4684 0.044 Uiso 1 1 calc R
H24C H 0.9417 0.4272 0.6079 0.044 Uiso 1 1 calc R
C25 C 0.8241(2) 0.37830(10) 1.04546(16) 0.0259(4) Uani 1 1 d .
H25 H 0.8086 0.3218 1.0303 0.031 Uiso 1 1 calc R
C26 C 0.7651(3) 0.40014(12) 1.15746(17) 0.0376(6) Uani 1 1 d .
H26A H 0.7898 0.4533 1.1815 0.045 Uiso 1 1 calc R
H26B H 0.7969 0.3647 1.2238 0.045 Uiso 1 1 calc R
H26C H 0.6706 0.3965 1.1390 0.045 Uiso 1 1 calc R
C27 C 0.9703(2) 0.39144(13) 1.06871(18) 0.0398(6) Uani 1 1 d .
H27A H 1.0078 0.3752 0.9975 0.048 Uiso 1 1 calc R
H27B H 1.0088 0.3611 1.1392 0.048 Uiso 1 1 calc R
H27C H 0.9882 0.4465 1.0843 0.048 Uiso 1 1 calc R

loop_
_atom_site_aniso_label
_atom_site_aniso_U_11
_atom_site_aniso_U_22
_atom_site_aniso_U_33
_atom_site_aniso_U_23
_atom_site_aniso_U_13
_atom_site_aniso_U_12
Pd1 0.01219(10) 0.01662(10) 0.00930(9) 0.000 0.00184(6) 0.000
Cl1 0.0169(3) 0.0567(4) 0.0094(3) 0.000 0.0028(2) 0.000
O1 0.0160(10) 0.0390(10) 0.0102(8) 0.000 0.0016(7) 0.000
N1 0.0123(11) 0.0140(9) 0.0137(9) 0.000 0.0022(8) 0.000
N2 0.0128(8) 0.0168(7) 0.0133(6) 0.0002(5) 0.0023(5) -0.0010(6)
C1 0.0099(12) 0.0231(12) 0.0114(10) 0.000 0.0031(9) 0.000
C2 0.0221(11) 0.0252(9) 0.0161(8) -0.0007(7) 0.0056(7) 0.0077(8)
C3 0.0253(11) 0.0361(11) 0.0174(9) 0.0051(7) 0.0042(8) 0.0145(9)
C4 0.0169(15) 0.0535(18) 0.0147(12) 0.000 0.0020(10) 0.000
C5 0.0296(19) 0.077(2) 0.0241(15) 0.000 -0.0061(13) 0.000
C6 0.0655(18) 0.0198(9) 0.0260(10) 0.0003(8) -0.0001(10) 0.0124(10)
C7 0.0155(13) 0.0184(11) 0.0168(11) 0.000 0.0038(10) 0.000
C8 0.0237(15) 0.0186(11) 0.0132(11) 0.000 0.0054(10) 0.000
C9 0.0239(15) 0.0214(12) 0.0137(11) 0.000 0.0034(10) 0.000
C10 0.0275(17) 0.0381(15) 0.0140(12) 0.000 0.0010(11) 0.000
C11 0.0393(19) 0.0307(14) 0.0118(11) 0.000 0.0047(11) 0.000
C12 0.0390(19) 0.0308(14) 0.0165(12) 0.000 0.0178(12) 0.000
C13 0.0234(15) 0.0233(13) 0.0217(12) 0.000 0.0091(11) 0.000
C14 0.0137(13) 0.0163(11) 0.0094(10) 0.000 -0.0012(9) 0.000
C15 0.0119(9) 0.0241(9) 0.0204(8) 0.0003(7) 0.0030(7) -0.0018(7)
C16 0.0159(10) 0.0149(8) 0.0211(8) -0.0004(6) 0.0034(7) -0.0003(7)
C17 0.0175(10) 0.0199(8) 0.0209(9) 0.0008(7) 0.0008(7) -0.0012(7)
C18 0.0300(12) 0.0209(9) 0.0272(10) 0.0032(7) -0.0013(8) 0.0027(8)
C19 0.0400(14) 0.0173(9) 0.0356(11) -0.0023(8) 0.0039(10) 0.0055(9)
C20 0.0441(14) 0.0211(9) 0.0254(10) -0.0073(7) 0.0035(9) 0.0017(9)
C21 0.0250(11) 0.0198(8) 0.0200(9) -0.0027(7) 0.0029(8) -0.0032(8)
C22 0.0298(12) 0.0248(9) 0.0199(9) 0.0041(7) 0.0028(8) 0.0075(8)
C23 0.0390(14) 0.0335(11) 0.0211(9) 0.0013(8) -0.0014(9) 0.0098(10)
C24 0.0323(14) 0.0468(12) 0.0326(11) 0.0130(9) 0.0113(10) 0.0109(10)
C25 0.0402(13) 0.0197(9) 0.0171(8) -0.0023(7) 0.0027(8) 0.0001(9)
C26 0.0608(17) 0.0316(11) 0.0214(10) -0.0043(8) 0.0097(10) 0.0015(11)
C27 0.0430(15) 0.0476(13) 0.0256(11) 0.0074(9) -0.0054(9) 0.0021(11)

loop_
_atom_type_symbol
_atom_type_description
_atom_type_scat_dispersion_real
_atom_type_scat_dispersion_imag
_atom_type_scat_source
C C 0.0033 0.0016 'International Tables Vol C Tables 4.2.6.8 and 6.1.1.4'
H H 0.0000 0.0000 'International Tables Vol C Tables 4.2.6.8 and 6.1.1.4'
N N 0.0061 0.0033 'International Tables Vol C Tables 4.2.6.8 and 6.1.1.4'
O O 0.0106 0.0060 'International Tables Vol C Tables 4.2.6.8 and 6.1.1.4'
Cl Cl 0.1484 0.1585 'International Tables Vol C Tables 4.2.6.8 and 6.1.1.4'
Pd Pd -0.9988 1.0072 'International Tables Vol C Tables 4.2.6.8 and 6.1.1.4'

loop_
_geom_angle_atom_site_label_1
_geom_angle_atom_site_label_2
_geom_angle_atom_site_label_3
_geom_angle
_geom_angle_site_symmetry_1
C14 Pd1 O1 91.85(8) .
C14 Pd1 N1 176.52(8) .
O1 Pd1 N1 91.64(7) .
C14 Pd1 Cl1 83.67(6) .
O1 Pd1 Cl1 175.52(6) .
N1 Pd1 Cl1 92.84(5) .
C9 O1 Pd1 126.45(17) .
C7 N1 C1 116.9(2) .
C7 N1 Pd1 124.35(17) .
C1 N1 Pd1 118.73(15) .
C14 N2 C15 110.34(15) .
C14 N2 C16 123.16(15) .
C15 N2 C16 126.50(14) .
C2 C1 C2 121.6(2) 4_565
C2 C1 N1 119.13(11) 4_565
C2 C1 N1 119.13(11) .
C3 C2 C1 117.99(18) .
C3 C2 C6 121.52(17) .
C1 C2 C6 120.46(17) .
C4 C3 C2 121.82(18) .
C4 C3 H3 119.1 .
C2 C3 H3 119.1 .
C3 C4 C3 118.7(2) 4_565
C3 C4 C5 120.65(12) 4_565
C3 C4 C5 120.65(12) .
C4 C5 H5A 109.5 .
C4 C5 H5B 109.5 .
H5A C5 H5B 109.5 .
C4 C5 H5C 109.5 .
H5A C5 H5C 109.5 .
H5B C5 H5C 109.5 .
C2 C6 H6A 109.5 .
C2 C6 H6B 109.5 .
H6A C6 H6B 109.5 .
C2 C6 H6C 109.5 .
H6A C6 H6C 109.5 .
H6B C6 H6C 109.5 .
N1 C7 C8 127.6(2) .
N1 C7 H7 116.2 .
C8 C7 H7 116.2 .
C9 C8 C13 120.0(2) .
C9 C8 C7 123.7(2) .
C13 C8 C7 116.3(2) .
O1 C9 C8 126.3(2) .
O1 C9 C10 117.0(3) .
C8 C9 C10 116.8(2) .
C11 C10 C9 121.5(3) .
C11 C10 H10 119.2 .
C9 C10 H10 119.2 .
C10 C11 C12 121.2(3) .
C10 C11 H11 119.4 .
C12 C11 H11 119.4 .
C13 C12 C11 118.9(2) .
C13 C12 H12 120.5 .
C11 C12 H12 120.5 .
C12 C13 C8 121.6(3) .
C12 C13 H13 119.2 .
C8 C13 H13 119.2 .
N2 C14 N2 105.3(2) 4_565
N2 C14 Pd1 127.06(10) 4_565
N2 C14 Pd1 127.06(10) .
C15 C15 N2 106.99(9) 4_565
C15 C15 H15 126.5 4_565
N2 C15 H15 126.5 .
C17 C16 C21 123.10(16) .
C17 C16 N2 119.03(15) .
C21 C16 N2 117.85(15) .
C18 C17 C16 116.94(16) .
C18 C17 C22 120.21(16) .
C16 C17 C22 122.72(16) .
C19 C18 C17 121.43(17) .
C19 C18 H18 119.3 .
C17 C18 H18 119.3 .
C18 C19 C20 120.19(18) .
C18 C19 H19 119.9 .
C20 C19 H19 119.9 .
C19 C20 C21 121.48(18) .
C19 C20 H20 119.3 .
C21 C20 H20 119.3 .
C20 C21 C16 116.77(16) .
C20 C21 C25 121.62(16) .
C16 C21 C25 121.49(16) .
C17 C22 C23 112.88(16) .
C17 C22 C24 108.96(16) .
C23 C22 C24 110.27(16) .
C17 C22 H22 108.2 .
C23 C22 H22 108.2 .
C24 C22 H22 108.2 .
C22 C23 H23A 109.5 .
C22 C23 H23B 109.5 .
H23A C23 H23B 109.5 .
C22 C23 H23C 109.5 .
H23A C23 H23C 109.5 .
H23B C23 H23C 109.5 .
C22 C24 H24A 109.5 .
C22 C24 H24B 109.5 .
H24A C24 H24B 109.5 .
C22 C24 H24C 109.5 .
H24A C24 H24C 109.5 .
H24B C24 H24C 109.5 .
C21 C25 C26 113.42(17) .
C21 C25 C27 109.74(16) .
C26 C25 C27 110.11(17) .
C21 C25 H25 107.8 .
C26 C25 H25 107.8 .
C27 C25 H25 107.8 .
C25 C26 H26A 109.5 .
C25 C26 H26B 109.5 .
H26A C26 H26B 109.5 .
C25 C26 H26C 109.5 .
H26A C26 H26C 109.5 .
H26B C26 H26C 109.5 .
C25 C27 H27A 109.5 .
C25 C27 H27B 109.5 .
H27A C27 H27B 109.5 .
C25 C27 H27C 109.5 .
H27A C27 H27C 109.5 .
H27B C27 H27C 109.5 .

loop_
_geom_bond_atom_site_label_1
_geom_bond_atom_site_label_2
_geom_bond_distance
_geom_bond_site_symmetry_2
Pd1 C14 1.976(3) .
Pd1 O1 2.0091(17) .
Pd1 N1 2.046(2) .
Pd1 Cl1 2.2788(10) .
O1 C9 1.302(3) .
N1 C7 1.289(3) .
N1 C1 1.441(3) .
N2 C14 1.353(2) .
N2 C15 1.389(2) .
N2 C16 1.451(2) .
C1 C2 1.393(2) 4_565
C1 C2 1.393(2) .
C2 C3 1.391(2) .
C2 C6 1.497(3) .
C3 C4 1.380(2) .
C3 H3 0.9500 .
C4 C3 1.380(2) 4_565
C4 C5 1.518(4) .
C5 H5A 0.9800 .
C5 H5B 0.9800 .
C5 H5C 0.9800 .
C6 H6A 0.9800 .
C6 H6B 0.9800 .
C6 H6C 0.9800 .
C7 C8 1.437(3) .
C7 H7 0.9500 .
C8 C9 1.413(4) .
C8 C13 1.419(3) .
C9 C10 1.424(3) .
C10 C11 1.375(4) .
C10 H10 0.9500 .
C11 C12 1.389(4) .
C11 H11 0.9500 .
C12 C13 1.366(4) .
C12 H12 0.9500 .
C13 H13 0.9500 .
C14 N2 1.353(2) 4_565
C15 C15 1.340(3) 4_565
C15 H15 0.9500 .
C16 C17 1.400(2) .
C16 C21 1.403(2) .
C17 C18 1.397(2) .
C17 C22 1.522(2) .
C18 C19 1.373(3) .
C18 H18 0.9500 .
C19 C20 1.382(3) .
C19 H19 0.9500 .
C20 C21 1.394(3) .
C20 H20 0.9500 .
C21 C25 1.520(2) .
C22 C23 1.529(3) .
C22 C24 1.538(3) .
C22 H22 1.0000 .
C23 H23A 0.9800 .
C23 H23B 0.9800 .
C23 H23C 0.9800 .
C24 H24A 0.9800 .
C24 H24B 0.9800 .
C24 H24C 0.9800 .
C25 C26 1.525(3) .
C25 C27 1.528(3) .
C25 H25 1.0000 .
C26 H26A 0.9800 .
C26 H26B 0.9800 .
C26 H26C 0.9800 .
C27 H27A 0.9800 .
C27 H27B 0.9800 .
C27 H27C 0.9800 .

loop_
_geom_torsion_atom_site_label_1
_geom_torsion_atom_site_label_2
_geom_torsion_atom_site_label_3
_geom_torsion_atom_site_label_4
_geom_torsion
_geom_torsion_site_symmetry_1
_geom_torsion_site_symmetry_4
C14 Pd1 O1 C9 180.000(1) . .
N1 Pd1 O1 C9 0.000(1) . .
Cl1 Pd1 O1 C9 180.000(3) . .
C14 Pd1 N1 C7 180.000(4) . .
O1 Pd1 N1 C7 0.0 . .
Cl1 Pd1 N1 C7 180.0 . .
C14 Pd1 N1 C1 0.000(5) . .
O1 Pd1 N1 C1 180.0 . .
Cl1 Pd1 N1 C1 0.0 . .
C7 N1 C1 C2 -92.06(19) . 4_565
Pd1 N1 C1 C2 87.94(19) . 4_565
C7 N1 C1 C2 92.06(19) . .
Pd1 N1 C1 C2 -87.94(19) . .
C2 C1 C2 C3 2.9(4) 4_565 .
N1 C1 C2 C3 178.70(18) . .
C2 C1 C2 C6 -175.08(16) 4_565 .
N1 C1 C2 C6 0.7(3) . .
C1 C2 C3 C4 -0.3(3) . .
C6 C2 C3 C4 177.7(2) . .
C2 C3 C4 C3 -2.2(4) . 4_565
C2 C3 C4 C5 176.6(2) . .
C1 N1 C7 C8 180.0 . .
Pd1 N1 C7 C8 0.000(1) . .
N1 C7 C8 C9 0.000(1) . .
N1 C7 C8 C13 180.000(1) . .
Pd1 O1 C9 C8 0.000(2) . .
Pd1 O1 C9 C10 180.000(1) . .
C13 C8 C9 O1 180.000(1) . .
C7 C8 C9 O1 0.000(1) . .
C13 C8 C9 C10 0.000(1) . .
C7 C8 C9 C10 180.000(1) . .
O1 C9 C10 C11 180.000(1) . .
C8 C9 C10 C11 0.000(2) . .
C9 C10 C11 C12 0.000(2) . .
C10 C11 C12 C13 0.000(2) . .
C11 C12 C13 C8 0.000(2) . .
C9 C8 C13 C12 0.000(2) . .
C7 C8 C13 C12 180.000(1) . .
C15 N2 C14 N2 0.7(2) . 4_565
C16 N2 C14 N2 -179.46(10) . 4_565
C15 N2 C14 Pd1 -171.41(13) . .
C16 N2 C14 Pd1 8.5(3) . .
O1 Pd1 C14 N2 94.80(17) . 4_565
N1 Pd1 C14 N2 -85.20(17) . 4_565
Cl1 Pd1 C14 N2 -85.20(17) . 4_565
O1 Pd1 C14 N2 -94.80(17) . .
N1 Pd1 C14 N2 85.20(17) . .
Cl1 Pd1 C14 N2 85.20(17) . .
C14 N2 C15 C15 -0.42(14) . 4_565
C16 N2 C15 C15 179.71(13) . 4_565
C14 N2 C16 C17 -100.6(2) . .
C15 N2 C16 C17 79.2(2) . .
C14 N2 C16 C21 77.8(2) . .
C15 N2 C16 C21 -102.4(2) . .
C21 C16 C17 C18 -2.4(3) . .
N2 C16 C17 C18 175.93(16) . .
C21 C16 C17 C22 173.47(18) . .
N2 C16 C17 C22 -8.2(3) . .
C16 C17 C18 C19 -0.4(3) . .
C22 C17 C18 C19 -176.39(19) . .
C17 C18 C19 C20 2.1(3) . .
C18 C19 C20 C21 -0.9(3) . .
C19 C20 C21 C16 -1.7(3) . .
C19 C20 C21 C25 174.3(2) . .
C17 C16 C21 C20 3.4(3) . .
N2 C16 C21 C20 -174.91(17) . .
C17 C16 C21 C25 -172.55(18) . .
N2 C16 C21 C25 9.1(3) . .
C18 C17 C22 C23 -45.4(2) . .
C16 C17 C22 C23 138.87(19) . .
C18 C17 C22 C24 77.4(2) . .
C16 C17 C22 C24 -98.3(2) . .
C20 C21 C25 C26 28.7(3) . .
C16 C21 C25 C26 -155.58(18) . .
C20 C21 C25 C27 -95.0(2) . .
C16 C21 C25 C27 80.8(2) . .
